data_7231309
loop_
_publ_author_name
'Allu, Suryanarayana'
'Suresh, Kuthuru'
'Bolla, Geetha'
'Mannava, M. K. Chaitanya'
'Nangia, Ashwini'

_publ_section_title
;
 Role of hydrogen bonding in cocrystals and coamorphous solids: indapamide
 as a case study
;
_journal_issue 13
_journal_name_full CrystEngComm
_journal_page_first 2043
_journal_paper_doi 10.1039/C8CE01075G
_journal_volume 21
_journal_year 2019
_chemical_formula_moiety 'C16 H16 Cl N3 O3 S, C12 H10 N2, H2 O'
_chemical_formula_sum 'C28 H28 Cl N5 O4 S'
_chemical_formula_weight 566.06
_chemical_melting_point 363
_chemical_name_common 'Indapamide-1,2-Bis(4-pyridyl)ethylene cocrystal monohydrate'
_chemical_name_systematic
4-chloro-N-(2-methyl-2,3-dihydroindol-1-yl)-3-sulfamoylbenzamide-4-[(E)-2-pyridin-4-ylethenyl]pyridine-hydrate
_space_group_crystal_system triclinic
_space_group_IT_number 2
_space_group_name_Hall '-P 1'
_space_group_name_H-M_alt 'P -1'
_symmetry_space_group_name_Hall '-P 1'
_symmetry_space_group_name_H-M 'P -1'
_atom_sites_solution_hydrogens mixed
_audit_creation_method SHELXL-2014/7
_audit_update_record
;
2018-06-13 deposited with the CCDC.
2018-08-01 downloaded from the CCDC.
;
_cell_angle_alpha 93.2280(10)
_cell_angle_beta 107.2640(10)
_cell_angle_gamma 90.1220(10)
_cell_formula_units_Z 4
_cell_length_a 12.2238(2)
_cell_length_b 14.8267(3)
_cell_length_c 16.2328(3)
_cell_measurement_reflns_used 9890
_cell_measurement_temperature 298(2)
_cell_measurement_theta_max 26.74
_cell_measurement_theta_min 2.63
_cell_volume 2804.46(9)
_computing_cell_refinement 'Bruker SAINT'
_computing_data_collection 'Bruker APEX2'
_computing_data_reduction 'Bruker SAINT'
_computing_molecular_graphics 'Bruker SHELXTL'
_computing_publication_material 'Bruker SHELXTL'
_computing_structure_refinement 'SHELXL-2014/7 (Sheldrick, 2014)'
_computing_structure_solution 'SHELXS-97 (Sheldrick 2008)'
_diffrn_ambient_temperature 298(2)
_diffrn_measured_fraction_theta_full 0.998
_diffrn_measured_fraction_theta_max 0.996
_diffrn_measurement_device_type 'Bruker APEX-II CCD'
_diffrn_measurement_method '\f and \w scans'
_diffrn_radiation_type MoK\a
_diffrn_radiation_wavelength 0.71073
_diffrn_reflns_av_R_equivalents 0.0601
_diffrn_reflns_av_unetI/netI 0.0464
_diffrn_reflns_Laue_measured_fraction_full 0.998
_diffrn_reflns_Laue_measured_fraction_max 0.996
_diffrn_reflns_limit_h_max 16
_diffrn_reflns_limit_h_min -16
_diffrn_reflns_limit_k_max 19
_diffrn_reflns_limit_k_min -19
_diffrn_reflns_limit_l_max 21
_diffrn_reflns_limit_l_min -21
_diffrn_reflns_number 76699
_diffrn_reflns_point_group_measured_fraction_full 0.998
_diffrn_reflns_point_group_measured_fraction_max 0.996
_diffrn_reflns_theta_full 25.242
_diffrn_reflns_theta_max 28.391
_diffrn_reflns_theta_min 2.633
_exptl_absorpt_coefficient_mu 0.254
_exptl_absorpt_correction_type none
_exptl_crystal_colour colourless
_exptl_crystal_density_diffrn 1.341
_exptl_crystal_description plate
_exptl_crystal_F_000 1184
_exptl_crystal_size_max 0.41
_exptl_crystal_size_mid 0.31
_exptl_crystal_size_min 0.21
_refine_diff_density_max 0.794
_refine_diff_density_min -0.389
_refine_diff_density_rms 0.061
_refine_ls_extinction_method none
_refine_ls_goodness_of_fit_ref 1.103
_refine_ls_hydrogen_treatment mixed
_refine_ls_matrix_type full
_refine_ls_number_parameters 745
_refine_ls_number_reflns 14012
_refine_ls_number_restraints 0
_refine_ls_restrained_S_all 1.103
_refine_ls_R_factor_all 0.1217
_refine_ls_R_factor_gt 0.0717
_refine_ls_shift/su_max 0.001
_refine_ls_shift/su_mean 0.000
_refine_ls_structure_factor_coef Fsqd
_refine_ls_weighting_details 'w=1/[\s^2^(Fo^2^)+(0.0628P)^2^+1.8898P] where P=(Fo^2^+2Fc^2^)/3'
_refine_ls_weighting_scheme calc
_refine_ls_wR_factor_gt 0.1596
_refine_ls_wR_factor_ref 0.1793
_reflns_Friedel_coverage 0.000
_reflns_number_gt 8799
_reflns_number_total 14012
_reflns_threshold_expression 'I > 2\s(I)'
_cod_data_source_file c8ce01075g2.cif
_cod_data_source_block IDP-DPE-H2O
_cod_depositor_comments
;
The following automatic conversions were performed:

'_chemical_melting_point' value '363K' was changed to '363' - the
value should be numeric and without a unit designator.

Automatic conversion script
Id: cif_fix_values 4973 2017-02-22 13:04:09Z antanas 

 Adding full bibliography for 7231305--7231309.cif.
;
_cod_database_code 7231309
_shelx_shelxl_version_number 2014/7
_shelx_space_group_comment
;
The symmetry employed for this shelxl refinement is uniquely defined
by the following loop, which should always be used as a source of
symmetry information in preference to the above space-group names.
They are only intended as comments.
;

loop_
_space_group_symop_operation_xyz
'x, y, z'
'-x, -y, -z'

loop_
_atom_site_label
_atom_site_type_symbol
_atom_site_fract_x
_atom_site_fract_y
_atom_site_fract_z
_atom_site_U_iso_or_equiv
_atom_site_adp_type
_atom_site_occupancy
_atom_site_site_symmetry_order
_atom_site_calc_flag
_atom_site_refinement_flags_posn
_atom_site_refinement_flags_adp
S1 S 0.50484(6) 0.58091(5) -0.24224(5) 0.04382(18) Uani 1 1 d . .
Cl1 Cl 0.67969(7) 0.45993(5) -0.09787(6) 0.0559(2) Uani 1 1 d . .
S2 S 0.03688(7) 1.15638(5) 0.71732(6) 0.0582(2) Uani 1 1 d . .
Cl2 Cl 0.25784(9) 1.20270(6) 0.88873(8) 0.0846(3) Uani 1 1 d . .
O3 O 0.31920(19) 0.77893(15) -0.05004(15) 0.0596(6) Uani 1 1 d . .
O1 O 0.43324(19) 0.65340(16) -0.27914(13) 0.0600(6) Uani 1 1 d . .
O2 O 0.46142(18) 0.49025(14) -0.26533(15) 0.0599(6) Uani 1 1 d . .
O7 O 0.7149(3) 0.7440(2) 0.6809(2) 0.0774(8) Uani 1 1 d . .
O6 O -0.08953(19) 0.84082(16) 0.78540(18) 0.0751(7) Uani 1 1 d . .
O5 O -0.0620(2) 1.11249(16) 0.65919(17) 0.0730(7) Uani 1 1 d . .
N2 N 0.4180(3) 0.77761(17) 0.09076(18) 0.0505(6) Uani 1 1 d . .
N3 N 0.6248(2) 0.5886(2) -0.25995(19) 0.0524(7) Uani 1 1 d . .
O4 O 0.0266(2) 1.24429(16) 0.7533(2) 0.0815(8) Uani 1 1 d . .
C2 C 0.4656(2) 0.66361(17) -0.10005(17) 0.0362(6) Uani 1 1 d . .
H2 H 0.4141 0.6970 -0.1405 0.043 Uiso 1 1 calc R U
N5 N 0.0634(2) 0.77523(18) 0.8749(2) 0.0572(7) Uani 1 1 d . .
N1 N 0.3494(3) 0.84600(17) 0.11137(19) 0.0621(8) Uani 1 1 d . .
C1 C 0.4759(2) 0.68009(16) -0.01337(17) 0.0356(6) Uani 1 1 d . .
C3 C 0.5296(2) 0.59883(16) -0.12838(17) 0.0356(6) Uani 1 1 d . .
N4 N 0.0096(2) 0.69024(18) 0.8583(2) 0.0606(7) Uani 1 1 d . .
C4 C 0.6048(2) 0.54836(16) -0.06758(19) 0.0375(6) Uani 1 1 d . .
N9 N 0.6656(3) 0.42828(19) 0.6473(2) 0.0660(8) Uani 1 1 d . .
C5 C 0.6187(2) 0.56532(18) 0.01919(18) 0.0413(6) Uani 1 1 d . .
H5 H 0.6712 0.5325 0.0595 0.050 Uiso 1 1 calc R U
C6 C 0.5552(2) 0.63086(18) 0.04682(18) 0.0399(6) Uani 1 1 d . .
H6 H 0.5653 0.6422 0.1056 0.048 Uiso 1 1 calc R U
O8 O 0.5739(4) 0.7073(2) 0.2526(2) 0.1023(13) Uani 1 1 d . .
C7 C 0.3977(2) 0.74940(18) 0.00768(19) 0.0420(6) Uani 1 1 d . .
C18 C 0.0334(2) 0.99931(19) 0.7937(2) 0.0447(7) Uani 1 1 d . .
H18 H -0.0300 0.9859 0.7460 0.054 Uiso 1 1 calc R U
C11 C 0.3965(3) 0.93357(18) 0.12958(18) 0.0445(7) Uani 1 1 d . .
N10 N 0.6237(3) -0.1601(2) 0.3921(2) 0.0705(8) Uani 1 1 d . .
C17 C 0.0714(2) 0.93498(19) 0.8541(2) 0.0444(6) Uani 1 1 d . .
C19 C 0.0871(2) 1.08241(18) 0.8027(2) 0.0455(7) Uani 1 1 d . .
C23 C 0.0076(3) 0.8464(2) 0.8348(2) 0.0522(7) Uani 1 1 d . .
N6 N 0.1328(4) 1.1600(3) 0.6687(3) 0.0804(11) Uani 1 1 d . .
C27 C 0.0700(3) 0.6188(2) 0.8336(2) 0.0527(8) Uani 1 1 d . .
N8 N 0.8667(4) 0.0402(2) 0.3682(3) 0.0842(10) Uani 1 1 d . .
N7 N 0.8014(3) 0.6409(2) 0.5584(2) 0.0810(10) Uani 1 1 d . .
C01 C 0.3325(3) 0.9826(2) 0.1728(2) 0.0587(8) Uani 1 1 d . .
C47 C 0.6314(3) 0.2613(2) 0.5520(2) 0.0576(8) Uani 1 1 d . .
C20 C 0.1808(3) 1.1018(2) 0.8745(2) 0.0547(8) Uani 1 1 d . .
C22 C 0.1633(3) 0.9564(2) 0.9257(2) 0.0578(8) Uani 1 1 d . .
H22 H 0.1891 0.9143 0.9672 0.069 Uiso 1 1 calc R U
C21 C 0.2173(3) 1.0397(2) 0.9363(2) 0.0638(9) Uani 1 1 d . .
H21 H 0.2785 1.0540 0.9854 0.077 Uiso 1 1 calc R U
C35 C 0.8568(3) 0.4657(3) 0.5105(2) 0.0628(9) Uani 1 1 d . .
C52 C 0.6461(3) 0.0106(2) 0.4797(2) 0.0582(8) Uani 1 1 d . .
C28 C 0.1545(3) 0.6200(2) 0.7950(2) 0.0619(9) Uani 1 1 d . .
H28 H 0.1845 0.6742 0.7842 0.074 Uiso 1 1 calc R U
C12 C 0.4850(3) 0.9721(2) 0.1076(2) 0.0562(8) Uani 1 1 d . .
H12 H 0.5279 0.9381 0.0789 0.067 Uiso 1 1 calc R U
C26 C 0.0257(3) 0.5371(2) 0.8506(2) 0.0615(9) Uani 1 1 d . .
C40 C 0.8452(3) 0.2253(3) 0.4041(2) 0.0644(9) Uani 1 1 d . .
C50 C 0.6087(3) 0.1733(2) 0.5033(2) 0.0648(9) Uani 1 1 d . .
H50 H 0.5487 0.1694 0.4520 0.078 Uiso 1 1 calc R U
C46 C 0.7286(3) 0.2802(2) 0.6205(3) 0.0719(10) Uani 1 1 d . .
H46 H 0.7846 0.2369 0.6368 0.086 Uiso 1 1 calc R U
C8 C 0.2758(3) 0.8269(2) 0.1614(3) 0.0657(9) Uani 1 1 d . .
H8 H 0.3249 0.8034 0.2149 0.079 Uiso 1 1 calc R U
C39 C 0.8245(3) 0.3209(3) 0.4246(2) 0.0686(10) Uani 1 1 d . .
H39 H 0.7612 0.3468 0.3871 0.082 Uiso 1 1 calc R U
C31 C 0.0681(4) 0.4567(2) 0.8275(3) 0.0761(12) Uani 1 1 d . .
H31 H 0.0395 0.4022 0.8390 0.091 Uiso 1 1 calc R U
C48 C 0.5530(3) 0.3293(3) 0.5321(3) 0.0741(10) Uani 1 1 d . .
H48 H 0.4864 0.3208 0.4861 0.089 Uiso 1 1 calc R U
C41 C 0.7634(4) 0.1766(3) 0.3414(3) 0.0740(10) Uani 1 1 d . .
H41 H 0.6984 0.2051 0.3090 0.089 Uiso 1 1 calc R U
C53 C 0.7083(3) -0.0620(2) 0.5155(2) 0.0714(10) Uani 1 1 d . .
H53 H 0.7598 -0.0551 0.5707 0.086 Uiso 1 1 calc R U
C45 C 0.7423(3) 0.3638(2) 0.6648(3) 0.0722(10) Uani 1 1 d . .
H45 H 0.8095 0.3755 0.7096 0.087 Uiso 1 1 calc R U
C51 C 0.6659(3) 0.1003(2) 0.5262(2) 0.0634(9) Uani 1 1 d . .
H51 H 0.7257 0.1052 0.5775 0.076 Uiso 1 1 calc R U
C54 C 0.6953(4) -0.1446(3) 0.4710(3) 0.0745(11) Uani 1 1 d . .
H54 H 0.7390 -0.1921 0.4974 0.089 Uiso 1 1 calc R U
C30 C 0.1521(4) 0.4570(3) 0.7876(3) 0.0790(12) Uani 1 1 d . .
H30 H 0.1800 0.4028 0.7712 0.095 Uiso 1 1 calc R U
C49 C 0.5741(4) 0.4100(3) 0.5809(3) 0.0769(11) Uani 1 1 d . .
H49 H 0.5199 0.4549 0.5659 0.092 Uiso 1 1 calc R U
C34 C 0.7703(3) 0.5136(3) 0.4566(2) 0.0740(11) Uani 1 1 d . .
H34 H 0.7277 0.4880 0.4031 0.089 Uiso 1 1 calc R U
C38 C 0.8854(3) 0.3729(3) 0.4895(2) 0.0722(10) Uani 1 1 d . .
H38 H 0.9521 0.3494 0.5251 0.087 Uiso 1 1 calc R U
C33 C 0.7480(4) 0.5993(3) 0.4830(3) 0.0807(12) Uani 1 1 d . .
H33 H 0.6907 0.6305 0.4448 0.097 Uiso 1 1 calc R U
C56 C 0.5692(4) -0.0057(3) 0.3985(2) 0.0725(10) Uani 1 1 d . .
H56 H 0.5227 0.0401 0.3713 0.087 Uiso 1 1 calc R U
C13 C 0.5089(3) 1.0633(2) 0.1292(2) 0.0689(10) Uani 1 1 d . .
H13 H 0.5679 1.0912 0.1142 0.083 Uiso 1 1 calc R U
C29 C 0.1946(3) 0.5371(3) 0.7722(3) 0.0728(10) Uani 1 1 d . .
H29 H 0.2523 0.5365 0.7455 0.087 Uiso 1 1 calc R U
C9 C 0.2422(3) 0.9217(2) 0.1864(3) 0.0726(10) Uani 1 1 d . .
H9A H 0.1668 0.9366 0.1499 0.087 Uiso 1 1 calc R U
H9B H 0.2423 0.9263 0.2463 0.087 Uiso 1 1 calc R U
C55 C 0.5625(4) -0.0911(3) 0.3584(2) 0.0778(11) Uani 1 1 d . .
H55 H 0.5109 -0.1005 0.3034 0.093 Uiso 1 1 calc R U
C36 C 0.9155(3) 0.5106(3) 0.5889(3) 0.0834(12) Uani 1 1 d . .
H36 H 0.9762 0.4831 0.6277 0.100 Uiso 1 1 calc R U
C15 C 0.3583(4) 1.0729(3) 0.1956(3) 0.0937(14) Uani 1 1 d . .
H15 H 0.3171 1.1065 0.2259 0.112 Uiso 1 1 calc R U
C25 C -0.0660(3) 0.5594(3) 0.8918(3) 0.0811(12) Uani 1 1 d . .
H25A H -0.0613 0.5215 0.9396 0.097 Uiso 1 1 calc R U
H25B H -0.1415 0.5518 0.8502 0.097 Uiso 1 1 calc R U
C42 C 0.7767(4) 0.0860(3) 0.3259(3) 0.0808(11) Uani 1 1 d . .
H42 H 0.7189 0.0549 0.2832 0.097 Uiso 1 1 calc R U
C24 C -0.0410(4) 0.6575(3) 0.9233(3) 0.0793(11) Uani 1 1 d . .
H24 H 0.0203 0.6585 0.9784 0.095 Uiso 1 1 calc R U
C14 C 0.4468(4) 1.1127(3) 0.1724(3) 0.0879(13) Uani 1 1 d . .
H14 H 0.4640 1.1739 0.1864 0.105 Uiso 1 1 calc R U
C43 C 0.9482(4) 0.0893(4) 0.4266(3) 0.0971(15) Uani 1 1 d . .
H43 H 1.0143 0.0600 0.4561 0.117 Uiso 1 1 calc R U
C37 C 0.8833(4) 0.5955(3) 0.6085(3) 0.0863(13) Uani 1 1 d . .
H37 H 0.9231 0.6231 0.6620 0.104 Uiso 1 1 calc R U
C44 C 0.9412(4) 0.1798(3) 0.4461(3) 0.0840(12) Uani 1 1 d . .
H44 H 1.0012 0.2102 0.4876 0.101 Uiso 1 1 calc R U
C16 C 0.1822(4) 0.7611(3) 0.1279(4) 0.1042(16) Uani 1 1 d . .
H16A H 0.1278 0.7831 0.0777 0.156 Uiso 1 1 calc R U
H16B H 0.1452 0.7520 0.1714 0.156 Uiso 1 1 calc R U
H16C H 0.2120 0.7048 0.1125 0.156 Uiso 1 1 calc R U
C32 C -0.1342(5) 0.7093(4) 0.9382(4) 0.1197(19) Uani 1 1 d . .
H32A H -0.1088 0.7706 0.9555 0.180 Uiso 1 1 calc R U
H32B H -0.1585 0.6836 0.9830 0.180 Uiso 1 1 calc R U
H32C H -0.1971 0.7079 0.8860 0.180 Uiso 1 1 calc R U
H2A H 0.474(2) 0.7603(18) 0.1326(19) 0.035(8) Uiso 1 1 d . .
H5A H 0.127(2) 0.7795(17) 0.9044(17) 0.028(7) Uiso 1 1 d . .
H3A H 0.643(3) 0.547(2) -0.284(2) 0.043(9) Uiso 1 1 d . .
H3B H 0.645(3) 0.642(2) -0.273(2) 0.049(9) Uiso 1 1 d . .
H7A H 0.740(4) 0.723(3) 0.642(3) 0.106(18) Uiso 1 1 d . .
H7B H 0.769(4) 0.774(3) 0.703(3) 0.089(16) Uiso 1 1 d . .
H8B H 0.591(4) 0.736(3) 0.296(3) 0.103(17) Uiso 1 1 d . .
H8A H 0.567(4) 0.659(3) 0.260(3) 0.097(18) Uiso 1 1 d . .
H6A H 0.142(4) 1.110(3) 0.652(3) 0.076(14) Uiso 1 1 d . .
H6B H 0.191(5) 1.196(4) 0.689(4) 0.12(2) Uiso 1 1 d . .

loop_
_atom_site_aniso_label
_atom_site_aniso_U_11
_atom_site_aniso_U_22
_atom_site_aniso_U_33
_atom_site_aniso_U_23
_atom_site_aniso_U_13
_atom_site_aniso_U_12
S1 0.0408(4) 0.0471(4) 0.0416(4) -0.0108(3) 0.0117(3) -0.0014(3)
Cl1 0.0518(4) 0.0421(4) 0.0854(6) 0.0076(4) 0.0372(4) 0.0126(3)
S2 0.0526(5) 0.0459(4) 0.0769(6) 0.0131(4) 0.0189(4) 0.0112(3)
Cl2 0.0691(6) 0.0543(5) 0.1180(9) -0.0045(5) 0.0108(6) -0.0199(4)
O3 0.0542(13) 0.0669(14) 0.0598(14) 0.0048(11) 0.0197(11) 0.0232(11)
O1 0.0580(13) 0.0754(15) 0.0411(12) -0.0015(10) 0.0071(10) 0.0183(11)
O2 0.0562(13) 0.0575(13) 0.0639(14) -0.0239(11) 0.0194(11) -0.0170(10)
O7 0.0802(19) 0.0710(17) 0.089(2) -0.0228(15) 0.0418(18) -0.0255(15)
O6 0.0444(13) 0.0634(15) 0.101(2) 0.0126(14) -0.0046(13) -0.0112(11)
O5 0.0599(14) 0.0667(15) 0.0808(17) 0.0207(13) 0.0000(13) 0.0100(12)
N2 0.0647(17) 0.0437(14) 0.0472(16) -0.0049(12) 0.0240(14) 0.0103(12)
N3 0.0602(17) 0.0453(15) 0.0607(17) -0.0070(13) 0.0336(14) -0.0015(13)
O4 0.0828(18) 0.0455(13) 0.117(2) 0.0085(13) 0.0300(16) 0.0168(12)
C2 0.0325(13) 0.0350(13) 0.0388(15) -0.0003(11) 0.0077(11) 0.0038(10)
N5 0.0384(15) 0.0501(15) 0.077(2) 0.0106(14) 0.0071(14) -0.0041(12)
N1 0.086(2) 0.0413(13) 0.080(2) -0.0053(13) 0.0579(17) 0.0055(13)
C1 0.0313(12) 0.0324(12) 0.0416(15) -0.0041(11) 0.0096(11) -0.0045(10)
C3 0.0311(12) 0.0340(12) 0.0417(15) -0.0032(11) 0.0120(11) -0.0044(10)
N4 0.0519(15) 0.0510(15) 0.084(2) 0.0141(14) 0.0262(15) -0.0076(12)
C4 0.0311(13) 0.0297(12) 0.0541(17) 0.0009(11) 0.0166(12) -0.0015(10)
N9 0.076(2) 0.0532(16) 0.073(2) -0.0068(14) 0.0310(17) 0.0061(15)
C5 0.0337(13) 0.0406(14) 0.0461(16) 0.0093(12) 0.0054(12) 0.0012(11)
C6 0.0383(14) 0.0429(14) 0.0364(15) -0.0011(12) 0.0087(12) -0.0053(11)
O8 0.198(4) 0.0580(19) 0.0477(17) -0.0052(15) 0.032(2) 0.002(2)
C7 0.0444(15) 0.0369(14) 0.0491(17) -0.0014(12) 0.0215(14) -0.0003(12)
C18 0.0329(14) 0.0475(16) 0.0524(17) -0.0014(13) 0.0114(13) 0.0021(12)
C11 0.0559(17) 0.0403(14) 0.0366(15) -0.0001(12) 0.0131(13) 0.0094(13)
N10 0.087(2) 0.0618(18) 0.063(2) -0.0147(15) 0.0253(17) -0.0040(16)
C17 0.0343(14) 0.0432(15) 0.0553(18) 0.0035(13) 0.0127(13) 0.0019(11)
C19 0.0385(14) 0.0396(14) 0.0588(19) 0.0005(13) 0.0156(13) 0.0052(12)
C23 0.0410(16) 0.0522(17) 0.064(2) 0.0075(15) 0.0149(15) -0.0010(13)
N6 0.085(3) 0.075(3) 0.095(3) 0.031(2) 0.043(2) 0.018(2)
C27 0.0410(16) 0.0494(17) 0.0582(19) 0.0137(14) -0.0019(14) -0.0068(13)
N8 0.099(3) 0.074(2) 0.093(3) 0.022(2) 0.045(2) 0.030(2)
N7 0.072(2) 0.096(2) 0.064(2) -0.0212(18) 0.0075(17) 0.0045(18)
C01 0.060(2) 0.0494(17) 0.070(2) -0.0059(16) 0.0265(17) 0.0111(15)
C47 0.060(2) 0.0548(18) 0.062(2) -0.0043(15) 0.0270(17) 0.0044(15)
C20 0.0431(16) 0.0459(16) 0.072(2) -0.0067(15) 0.0136(16) -0.0029(13)
C22 0.0529(18) 0.0546(18) 0.058(2) 0.0078(15) 0.0040(16) 0.0033(15)
C21 0.0487(18) 0.060(2) 0.066(2) -0.0040(17) -0.0070(16) -0.0033(15)
C35 0.0504(19) 0.085(2) 0.051(2) -0.0018(18) 0.0129(16) 0.0055(17)
C52 0.068(2) 0.0580(19) 0.0499(19) -0.0084(15) 0.0222(17) -0.0008(16)
C28 0.0456(18) 0.062(2) 0.072(2) 0.0048(17) 0.0078(16) -0.0124(15)
C12 0.063(2) 0.0542(18) 0.0556(19) 0.0049(15) 0.0238(16) 0.0043(15)
C26 0.0440(17) 0.059(2) 0.070(2) 0.0200(17) -0.0038(16) -0.0126(15)
C40 0.067(2) 0.072(2) 0.058(2) 0.0139(18) 0.0232(18) 0.0169(18)
C50 0.062(2) 0.070(2) 0.060(2) -0.0106(17) 0.0164(17) 0.0050(18)
C46 0.066(2) 0.061(2) 0.083(3) -0.0097(19) 0.015(2) 0.0130(18)
C8 0.057(2) 0.058(2) 0.088(3) -0.0061(18) 0.0338(19) 0.0019(16)
C39 0.065(2) 0.082(3) 0.056(2) 0.0134(19) 0.0127(18) 0.0175(19)
C31 0.072(3) 0.0462(19) 0.086(3) 0.0130(18) -0.016(2) -0.0082(18)
C48 0.070(2) 0.076(2) 0.068(2) -0.0057(19) 0.0109(19) 0.016(2)
C41 0.080(3) 0.074(2) 0.066(2) 0.0082(19) 0.017(2) 0.025(2)
C53 0.082(3) 0.066(2) 0.058(2) -0.0115(18) 0.0094(19) 0.0060(19)
C45 0.069(2) 0.065(2) 0.077(3) -0.0133(19) 0.016(2) 0.0049(18)
C51 0.069(2) 0.062(2) 0.054(2) -0.0085(16) 0.0129(17) 0.0023(17)
C54 0.095(3) 0.061(2) 0.063(2) -0.0050(18) 0.018(2) 0.011(2)
C30 0.065(2) 0.061(2) 0.086(3) -0.008(2) -0.014(2) 0.0036(19)
C49 0.081(3) 0.067(2) 0.081(3) -0.002(2) 0.023(2) 0.027(2)
C34 0.072(2) 0.089(3) 0.047(2) -0.0166(18) -0.0004(17) 0.013(2)
C38 0.056(2) 0.100(3) 0.056(2) 0.014(2) 0.0079(17) 0.017(2)
C33 0.076(3) 0.088(3) 0.062(2) -0.017(2) -0.001(2) 0.018(2)
C56 0.086(3) 0.065(2) 0.057(2) -0.0037(18) 0.009(2) 0.0028(19)
C13 0.070(2) 0.057(2) 0.075(2) 0.0084(18) 0.0125(19) -0.0091(17)
C29 0.0473(19) 0.087(3) 0.073(3) -0.011(2) 0.0051(17) 0.0011(19)
C9 0.069(2) 0.071(2) 0.088(3) -0.007(2) 0.040(2) 0.0122(18)
C55 0.091(3) 0.080(3) 0.052(2) -0.013(2) 0.009(2) -0.007(2)
C36 0.050(2) 0.126(4) 0.059(2) 0.003(2) -0.0064(18) 0.005(2)
C15 0.100(3) 0.056(2) 0.134(4) -0.021(2) 0.053(3) 0.016(2)
C25 0.063(2) 0.078(3) 0.098(3) 0.035(2) 0.013(2) -0.022(2)
C42 0.091(3) 0.080(3) 0.073(3) 0.003(2) 0.026(2) 0.022(2)
C24 0.067(2) 0.090(3) 0.088(3) 0.015(2) 0.033(2) -0.014(2)
C14 0.102(3) 0.044(2) 0.117(4) -0.010(2) 0.034(3) -0.004(2)
C43 0.087(3) 0.097(3) 0.106(4) 0.040(3) 0.019(3) 0.033(3)
C37 0.077(3) 0.109(3) 0.057(2) -0.028(2) 0.001(2) -0.006(3)
C44 0.078(3) 0.081(3) 0.087(3) 0.019(2) 0.012(2) 0.017(2)
C16 0.102(3) 0.087(3) 0.143(5) -0.013(3) 0.071(3) -0.021(3)
C32 0.115(4) 0.120(4) 0.150(5) 0.003(4) 0.080(4) -0.008(3)

loop_
_atom_type_symbol
_atom_type_description
_atom_type_scat_dispersion_real
_atom_type_scat_dispersion_imag
_atom_type_scat_source
C C 0.0033 0.0016 'International Tables Vol C Tables 4.2.6.8 and 6.1.1.4'
H H 0.0000 0.0000 'International Tables Vol C Tables 4.2.6.8 and 6.1.1.4'
N N 0.0061 0.0033 'International Tables Vol C Tables 4.2.6.8 and 6.1.1.4'
O O 0.0106 0.0060 'International Tables Vol C Tables 4.2.6.8 and 6.1.1.4'
S S 0.1246 0.1234 'International Tables Vol C Tables 4.2.6.8 and 6.1.1.4'
Cl Cl 0.1484 0.1585 'International Tables Vol C Tables 4.2.6.8 and 6.1.1.4'

loop_
_geom_angle_atom_site_label_1
_geom_angle_atom_site_label_2
_geom_angle_atom_site_label_3
_geom_angle
O1 S1 O2 118.31(14)
O1 S1 N3 110.31(16)
O2 S1 N3 108.56(15)
O1 S1 C3 104.87(12)
O2 S1 C3 106.80(13)
N3 S1 C3 107.39(14)
O4 S2 O5 119.00(16)
O4 S2 N6 108.4(2)
O5 S2 N6 107.6(2)
O4 S2 C19 108.95(16)
O5 S2 C19 105.49(14)
N6 S2 C19 106.79(16)
H7A O7 H7B 95(4)
C7 N2 N1 118.4(3)
C7 N2 H2A 124.8(19)
N1 N2 H2A 116.7(19)
S1 N3 H3A 116(2)
S1 N3 H3B 117(2)
H3A N3 H3B 116(3)
C1 C2 C3 121.9(2)
C1 C2 H2 119.1
C3 C2 H2 119.1
C23 N5 N4 119.2(3)
C23 N5 H5A 122(2)
N4 N5 H5A 119(2)
C11 N1 N2 117.6(3)
C11 N1 C8 112.5(2)
N2 N1 C8 119.8(3)
C2 C1 C6 118.5(2)
C2 C1 C7 116.1(2)
C6 C1 C7 125.4(2)
C2 C3 C4 118.5(2)
C2 C3 S1 117.7(2)
C4 C3 S1 123.65(19)
N5 N4 C27 117.2(2)
N5 N4 C24 117.7(3)
C27 N4 C24 107.4(3)
C5 C4 C3 120.5(2)
C5 C4 Cl1 117.9(2)
C3 C4 Cl1 121.6(2)
C49 N9 C45 115.8(3)
C4 C5 C6 120.4(2)
C4 C5 H5 119.8
C6 C5 H5 119.8
C5 C6 C1 120.0(3)
C5 C6 H6 120.0
C1 C6 H6 120.0
H8B O8 H8A 110(5)
O3 C7 N2 122.3(3)
O3 C7 C1 120.3(3)
N2 C7 C1 117.4(3)
C19 C18 C17 121.6(3)
C19 C18 H18 119.2
C17 C18 H18 119.2
C12 C11 C01 121.9(3)
C12 C11 N1 130.3(3)
C01 C11 N1 107.7(3)
C55 N10 C54 115.9(3)
C22 C17 C18 118.7(3)
C22 C17 C23 125.3(3)
C18 C17 C23 115.9(3)
C18 C19 C20 118.6(3)
C18 C19 S2 117.5(2)
C20 C19 S2 123.8(2)
O6 C23 N5 123.2(3)
O6 C23 C17 120.5(3)
N5 C23 C17 116.3(3)
S2 N6 H6A 108(3)
S2 N6 H6B 120(4)
H6A N6 H6B 119(5)
C28 C27 N4 129.9(3)
C28 C27 C26 121.0(3)
N4 C27 C26 109.0(3)
C42 N8 C43 115.1(4)
C37 N7 C33 115.1(4)
C15 C01 C11 119.6(3)
C15 C01 C9 131.4(3)
C11 C01 C9 109.0(3)
C48 C47 C46 116.3(3)
C48 C47 C50 120.6(3)
C46 C47 C50 123.1(3)
C21 C20 C19 120.5(3)
C21 C20 Cl2 117.7(2)
C19 C20 Cl2 121.8(3)
C17 C22 C21 120.5(3)
C17 C22 H22 119.7
C21 C22 H22 119.7
C20 C21 C22 120.1(3)
C20 C21 H21 120.0
C22 C21 H21 120.0
C34 C35 C36 115.6(4)
C34 C35 C38 123.6(3)
C36 C35 C38 120.8(3)
C53 C52 C56 116.2(3)
C53 C52 C51 120.2(3)
C56 C52 C51 123.6(3)
C27 C28 C29 117.8(3)
C27 C28 H28 121.1
C29 C28 H28 121.1
C11 C12 C13 118.1(3)
C11 C12 H12 120.9
C13 C12 H12 120.9
C31 C26 C27 119.5(4)
C31 C26 C25 133.0(3)
C27 C26 C25 107.5(3)
C41 C40 C44 116.5(4)
C41 C40 C39 119.3(3)
C44 C40 C39 124.2(4)
C51 C50 C47 125.1(3)
C51 C50 H50 117.4
C47 C50 H50 117.4
C47 C46 C45 119.8(3)
C47 C46 H46 120.1
C45 C46 H46 120.1
N1 C8 C16 119.9(3)
N1 C8 C9 102.1(3)
C16 C8 C9 116.1(3)
N1 C8 H8 105.9
C16 C8 H8 105.9
C9 C8 H8 105.9
C38 C39 C40 127.1(4)
C38 C39 H39 116.5
C40 C39 H39 116.5
C30 C31 C26 120.0(4)
C30 C31 H31 120.0
C26 C31 H31 120.0
C47 C48 C49 119.5(4)
C47 C48 H48 120.2
C49 C48 H48 120.2
C40 C41 C42 120.4(4)
C40 C41 H41 119.8
C42 C41 H41 119.8
C54 C53 C52 120.8(4)
C54 C53 H53 119.6
C52 C53 H53 119.6
N9 C45 C46 123.9(4)
N9 C45 H45 118.0
C46 C45 H45 118.0
C50 C51 C52 127.1(3)
C50 C51 H51 116.5
C52 C51 H51 116.5
N10 C54 C53 123.3(4)
N10 C54 H54 118.3
C53 C54 H54 118.3
C29 C30 C31 119.7(4)
C29 C30 H30 120.2
C31 C30 H30 120.2
N9 C49 C48 124.7(3)
N9 C49 H49 117.7
C48 C49 H49 117.7
C33 C34 C35 119.3(3)
C33 C34 H34 120.3
C35 C34 H34 120.3
C39 C38 C35 125.0(3)
C39 C38 H38 117.5
C35 C38 H38 117.5
N7 C33 C34 125.2(4)
N7 C33 H33 117.4
C34 C33 H33 117.4
C52 C56 C55 118.9(4)
C52 C56 H56 120.6
C55 C56 H56 120.6
C14 C13 C12 120.7(4)
C14 C13 H13 119.6
C12 C13 H13 119.6
C30 C29 C28 122.1(4)
C30 C29 H29 119.0
C28 C29 H29 119.0
C01 C9 C8 104.1(3)
C01 C9 H9A 110.9
C8 C9 H9A 110.9
C01 C9 H9B 110.9
C8 C9 H9B 110.9
H9A C9 H9B 109.0
N10 C55 C56 124.9(4)
N10 C55 H55 117.6
C56 C55 H55 117.6
C37 C36 C35 119.5(4)
C37 C36 H36 120.3
C35 C36 H36 120.3
C01 C15 C14 118.8(4)
C01 C15 H15 120.6
C14 C15 H15 120.6
C26 C25 C24 103.5(3)
C26 C25 H25A 111.1
C24 C25 H25A 111.1
C26 C25 H25B 111.1
C24 C25 H25B 111.1
H25A C25 H25B 109.0
N8 C42 C41 123.9(4)
N8 C42 H42 118.0
C41 C42 H42 118.0
C32 C24 N4 116.4(4)
C32 C24 C25 117.3(4)
N4 C24 C25 101.0(3)
C32 C24 H24 107.1
N4 C24 H24 107.1
C25 C24 H24 107.1
C13 C14 C15 120.8(4)
C13 C14 H14 119.6
C15 C14 H14 119.6
N8 C43 C44 124.5(4)
N8 C43 H43 117.8
C44 C43 H43 117.8
N7 C37 C36 125.3(4)
N7 C37 H37 117.3
C36 C37 H37 117.3
C40 C44 C43 119.5(4)
C40 C44 H44 120.2
C43 C44 H44 120.2
C8 C16 H16A 109.5
C8 C16 H16B 109.5
H16A C16 H16B 109.5
C8 C16 H16C 109.5
H16A C16 H16C 109.5
H16B C16 H16C 109.5
C24 C32 H32A 109.5
C24 C32 H32B 109.5
H32A C32 H32B 109.5
C24 C32 H32C 109.5
H32A C32 H32C 109.5
H32B C32 H32C 109.5

loop_
_geom_bond_atom_site_label_1
_geom_bond_atom_site_label_2
_geom_bond_distance
S1 O1 1.430(2)
S1 O2 1.432(2)
S1 N3 1.580(3)
S1 C3 1.786(3)
Cl1 C4 1.732(3)
S2 O4 1.419(3)
S2 O5 1.423(3)
S2 N6 1.598(4)
S2 C19 1.780(3)
Cl2 C20 1.733(3)
O3 C7 1.226(3)
O7 H7A 0.83(5)
O7 H7B 0.77(5)
O6 C23 1.219(4)
N2 C7 1.339(4)
N2 N1 1.405(3)
N2 H2A 0.86(3)
N3 H3A 0.78(3)
N3 H3B 0.88(3)
C2 C1 1.382(4)
C2 C3 1.383(3)
C2 H2 0.9300
N5 C23 1.349(4)
N5 N4 1.395(4)
N5 H5A 0.78(3)
N1 C11 1.399(4)
N1 C8 1.417(4)
C1 C6 1.396(4)
C1 C7 1.499(4)
C3 C4 1.388(4)
N4 C27 1.400(4)
N4 C24 1.476(5)
C4 C5 1.376(4)
N9 C49 1.317(5)
N9 C45 1.323(4)
C5 C6 1.382(4)
C5 H5 0.9300
C6 H6 0.9300
O8 H8B 0.78(5)
O8 H8A 0.74(5)
C18 C19 1.375(4)
C18 C17 1.387(4)
C18 H18 0.9300
C11 C12 1.369(4)
C11 C01 1.379(4)
N10 C55 1.315(5)
N10 C54 1.326(5)
C17 C22 1.376(4)
C17 C23 1.496(4)
C19 C20 1.387(4)
N6 H6A 0.80(4)
N6 H6B 0.86(6)
C27 C28 1.358(5)
C27 C26 1.400(4)
N8 C42 1.323(5)
N8 C43 1.334(6)
N7 C37 1.304(5)
N7 C33 1.320(5)
C01 C15 1.379(5)
C01 C9 1.499(5)
C47 C48 1.377(5)
C47 C46 1.381(5)
C47 C50 1.468(5)
C20 C21 1.377(5)
C22 C21 1.377(5)
C22 H22 0.9300
C21 H21 0.9300
C35 C34 1.383(5)
C35 C36 1.392(5)
C35 C38 1.467(5)
C52 C53 1.374(5)
C52 C56 1.381(5)
C52 C51 1.475(4)
C28 C29 1.396(5)
C28 H28 0.9300
C12 C13 1.386(5)
C12 H12 0.9300
C26 C31 1.378(5)
C26 C25 1.494(6)
C40 C41 1.367(5)
C40 C44 1.370(5)
C40 C39 1.478(5)
C50 C51 1.300(5)
C50 H50 0.9300
C46 C45 1.381(5)
C46 H46 0.9300
C8 C16 1.457(5)
C8 C9 1.533(5)
C8 H8 0.9800
C39 C38 1.303(5)
C39 H39 0.9300
C31 C30 1.367(6)
C31 H31 0.9300
C48 C49 1.378(5)
C48 H48 0.9300
C41 C42 1.372(5)
C41 H41 0.9300
C53 C54 1.370(5)
C53 H53 0.9300
C45 H45 0.9300
C51 H51 0.9300
C54 H54 0.9300
C30 C29 1.360(6)
C30 H30 0.9300
C49 H49 0.9300
C34 C33 1.371(5)
C34 H34 0.9300
C38 H38 0.9300
C33 H33 0.9300
C56 C55 1.383(5)
C56 H56 0.9300
C13 C14 1.366(6)
C13 H13 0.9300
C29 H29 0.9300
C9 H9A 0.9700
C9 H9B 0.9700
C55 H55 0.9300
C36 C37 1.368(6)
C36 H36 0.9300
C15 C14 1.388(6)
C15 H15 0.9300
C25 C24 1.514(6)
C25 H25A 0.9700
C25 H25B 0.9700
C42 H42 0.9300
C24 C32 1.446(6)
C24 H24 0.9800
C14 H14 0.9300
C43 C44 1.371(6)
C43 H43 0.9300
C37 H37 0.9300
C44 H44 0.9300
C16 H16A 0.9600
C16 H16B 0.9600
C16 H16C 0.9600
C32 H32A 0.9600
C32 H32B 0.9600
C32 H32C 0.9600
